data_2014907
loop_
_publ_author_name
'Rezende, Marcos C.'
'Dominguez, Mois\'es'
'Wardell, James L.'
'Skakle, Janet M. S.'
'Low, John N.'
'Glidewell, Christopher'

_publ_section_title
;Supramolecular structures of five
 5-(arylmethylene)-1,3-dimethylpyrimidine-2,4,6(1<i>H</i>,3<i>H</i>,5<i>H</i>)-triones:
 isolated molecules, hydrogen-bonded chains and chains of fused
 hydrogen-bonded rings
;
_journal_issue 5
_journal_name_full 'Acta Crystallographica Section C'
_journal_page_first o306
_journal_page_last o311
_journal_paper_doi 10.1107/S0108270105008498
_journal_volume 61
_journal_year 2005
_chemical_formula_iupac 'C21 H28 N2 O4'
_chemical_formula_moiety 'C21 H28 N2 O4'
_chemical_formula_sum 'C21 H28 N2 O4'
_chemical_formula_weight 372.45
_chemical_name_systematic
;
5-[3,5-di-tert-butyl-4-hydroxybenzylidene]-1,3-dimethylpyrimidine-
2,4,6(1H,3H,5H)-trione
;
_space_group_IT_number 2
_symmetry_cell_setting triclinic
_symmetry_space_group_name_Hall '-P 1'
_symmetry_space_group_name_H-M 'P -1'
_atom_sites_solution_hydrogens geom
_atom_sites_solution_primary direct
_atom_sites_solution_secondary difmap
_cell_angle_alpha 97.4860(16)
_cell_angle_beta 92.5540(18)
_cell_angle_gamma 90.006(2)
_cell_formula_units_Z 4
_cell_length_a 9.6040(3)
_cell_length_b 11.6691(4)
_cell_length_c 17.2905(6)
_cell_measurement_reflns_used 8856
_cell_measurement_temperature 120(2)
_cell_measurement_theta_max 27.72
_cell_measurement_theta_min 3.12
_cell_volume 1919.29(11)
_computing_cell_refinement 'DENZO (Otwinowski & Minor, 1997) and COLLECT'
_computing_data_collection 'COLLECT (Nonius, 1998)'
_computing_data_reduction 'DENZO and COLLECT'
_computing_molecular_graphics 'PLATON (Spek, 2003)'
_computing_publication_material 'SHELXL97 and PRPKAPPA (Ferguson, 1999)'
_computing_structure_refinement 'OSCAIL and SHELXL97 (Sheldrick, 1997)'
_computing_structure_solution 'OSCAIL (McArdle, 2003) and SHELXS97 (Sheldrick, 1997)'
_diffrn_ambient_temperature 120(2)
_diffrn_detector_area_resol_mean 9.091
_diffrn_measured_fraction_theta_full 0.992
_diffrn_measured_fraction_theta_max 0.982
_diffrn_measurement_device_type 'Bruker-Nonius KappaCCD area-detector'
_diffrn_measurement_method '\f and \w'
_diffrn_radiation_monochromator graphite
_diffrn_radiation_source 'Bruker-Nonius FR91 rotating anode'
_diffrn_radiation_type 'Mo K\a'
_diffrn_radiation_wavelength 0.71073
_diffrn_reflns_av_R_equivalents 0.0675
_diffrn_reflns_av_sigmaI/netI 0.0647
_diffrn_reflns_limit_h_max 12
_diffrn_reflns_limit_h_min -12
_diffrn_reflns_limit_k_max 15
_diffrn_reflns_limit_k_min -15
_diffrn_reflns_limit_l_max 22
_diffrn_reflns_limit_l_min -22
_diffrn_reflns_number 39965
_diffrn_reflns_theta_full 27.00
_diffrn_reflns_theta_max 27.72
_diffrn_reflns_theta_min 3.12
_diffrn_standards_decay_% none
_exptl_absorpt_coefficient_mu 0.089
_exptl_absorpt_correction_T_max 0.997
_exptl_absorpt_correction_T_min 0.967
_exptl_absorpt_correction_type multi-scan
_exptl_absorpt_process_details '(SADABS; Sheldrick, 2003)'
_exptl_crystal_colour colourless
_exptl_crystal_density_diffrn 1.289
_exptl_crystal_density_meas ?
_exptl_crystal_density_method 'not measured'
_exptl_crystal_description plate
_exptl_crystal_F_000 800
_exptl_crystal_size_max 0.15
_exptl_crystal_size_mid 0.10
_exptl_crystal_size_min 0.03
_refine_diff_density_max 0.468
_refine_diff_density_min -0.424
_refine_ls_extinction_method none
_refine_ls_goodness_of_fit_ref 1.049
_refine_ls_hydrogen_treatment constr
_refine_ls_matrix_type full
_refine_ls_number_parameters 503
_refine_ls_number_reflns 8856
_refine_ls_number_restraints 0
_refine_ls_restrained_S_all 1.049
_refine_ls_R_factor_all 0.1099
_refine_ls_R_factor_gt 0.0702
_refine_ls_shift/su_max 0.000
_refine_ls_shift/su_mean 0.000
_refine_ls_structure_factor_coef Fsqd
_refine_ls_weighting_details 'w = 1/[\s^2^(Fo^2^)+(0.0747P)^2^+1.5268P] where P=(Fo^2^+2Fc^2^)/3'
_refine_ls_weighting_scheme calc
_refine_ls_wR_factor_gt 0.1604
_refine_ls_wR_factor_ref 0.1789
_reflns_number_gt 6116
_reflns_number_total 8856
_reflns_threshold_expression I>2\s(I)
_cod_data_source_file sk1828.cif
_cod_data_source_block V
_cod_depositor_comments
;
The following automatic conversions were performed:

'_exptl_crystal_density_meas' value 'not measured' was changed to '?'
- the value is perceived as not measured.

Automatic conversion script
Id: cif_fix_values 3008 2015-01-20 13:52:24Z robertas 
;
_cod_database_code 2014907
_cod_database_fobs_code 2014907

loop_
_symmetry_equiv_pos_as_xyz
'x, y, z'
'-x, -y, -z'

loop_
_atom_site_label
_atom_site_fract_x
_atom_site_fract_y
_atom_site_fract_z
_atom_site_U_iso_or_equiv
_atom_site_adp_type
_atom_site_calc_flag
_atom_site_refinement_flags
_atom_site_occupancy
_atom_site_disorder_assembly
_atom_site_disorder_group
_atom_site_type_symbol
O12 0.7077(2) 0.13004(18) -0.17598(11) 0.0384(5) Uani d . 1 . . O
O14 0.37508(19) 0.23145(17) -0.00358(11) 0.0362(5) Uani d . 1 . . O
O16 0.77518(19) 0.02010(17) 0.06284(11) 0.0350(4) Uani d . 1 . . O
O154 0.57647(17) 0.02617(16) 0.41750(10) 0.0278(4) Uani d . 1 . . O
N11 0.7265(2) 0.06075(18) -0.05909(12) 0.0268(5) Uani d . 1 . . N
N13 0.5390(2) 0.17927(18) -0.08993(12) 0.0272(5) Uani d . 1 . . N
C11 0.8516(3) -0.0028(3) -0.08424(17) 0.0393(7) Uani d . 1 . . C
C12 0.6622(3) 0.1244(2) -0.11189(14) 0.0282(6) Uani d . 1 . . C
C13 0.4561(3) 0.2335(2) -0.14836(15) 0.0347(6) Uani d . 1 . . C
C14 0.4862(3) 0.1843(2) -0.01632(15) 0.0263(5) Uani d . 1 . . C
C15 0.5708(2) 0.1302(2) 0.04306(14) 0.0228(5) Uani d . 1 . . C
C16 0.6972(3) 0.0675(2) 0.01920(14) 0.0259(5) Uani d . 1 . . C
C151 0.5461(2) 0.1113(2) 0.19224(14) 0.0223(5) Uani d . 1 . . C
C152 0.6621(2) 0.05066(19) 0.21618(14) 0.0219(5) Uani d . 1 . . C
C153 0.6779(2) 0.02111(19) 0.29172(14) 0.0208(5) Uani d . 1 . . C
C154 0.5707(2) 0.05327(19) 0.34287(13) 0.0212(5) Uani d . 1 . . C
C155 0.4529(2) 0.1170(2) 0.32182(14) 0.0221(5) Uani d . 1 . . C
C156 0.4446(2) 0.14450(19) 0.24639(14) 0.0216(5) Uani d . 1 . . C
C157 0.5158(2) 0.1451(2) 0.11505(14) 0.0229(5) Uani d . 1 . . C
C531 0.8086(2) -0.0437(2) 0.31671(14) 0.0243(5) Uani d . 1 . . C
C532 0.9117(3) -0.0630(2) 0.25124(16) 0.0334(6) Uani d . 1 . . C
C533 0.7702(3) -0.1643(2) 0.33773(16) 0.0302(6) Uani d . 1 . . C
C534 0.8878(3) 0.0277(2) 0.38685(16) 0.0297(6) Uani d . 1 . . C
C551 0.3397(2) 0.1549(2) 0.37969(14) 0.0230(5) Uani d . 1 . . C
C552 0.2212(2) 0.2194(2) 0.34188(15) 0.0274(5) Uani d . 1 . . C
C553 0.2728(3) 0.0480(2) 0.40766(16) 0.0295(6) Uani d . 1 . . C
C554 0.4017(3) 0.2356(2) 0.44972(15) 0.0316(6) Uani d . 1 . . C
O22 0.7640(2) 0.62967(18) -0.17663(11) 0.0379(5) Uani d . 1 . . O
O24 1.12450(19) 0.73157(17) -0.00405(11) 0.0366(5) Uani d . 1 . . O
O26 0.73439(19) 0.52023(17) 0.06211(10) 0.0342(4) Uani d . 1 . . O
O254 0.98200(18) 0.52583(16) 0.41712(10) 0.0300(4) Uani d . 1 . . O
N21 0.7640(2) 0.56069(18) -0.05950(12) 0.0258(5) Uani d . 1 . . N
N23 0.9465(2) 0.67948(18) -0.09033(12) 0.0260(5) Uani d . 1 . . N
C21 0.6347(3) 0.4968(3) -0.08484(17) 0.0384(7) Uani d . 1 . . C
C22 0.8201(3) 0.6242(2) -0.11278(14) 0.0266(5) Uani d . 1 . . C
C23 1.0195(3) 0.7336(2) -0.14897(15) 0.0330(6) Uani d . 1 . . C
C24 1.0108(3) 0.6840(2) -0.01701(14) 0.0257(5) Uani d . 1 . . C
C25 0.9358(2) 0.6300(2) 0.04244(14) 0.0232(5) Uani d . 1 . . C
C26 0.8055(3) 0.5676(2) 0.01895(14) 0.0252(5) Uani d . 1 . . C
C251 0.9846(2) 0.61063(19) 0.19149(14) 0.0211(5) Uani d . 1 . . C
C252 0.8722(2) 0.55038(19) 0.21561(13) 0.0207(5) Uani d . 1 . . C
C253 0.8678(2) 0.52121(19) 0.29108(14) 0.0210(5) Uani d . 1 . . C
C254 0.9822(2) 0.5542(2) 0.34276(13) 0.0219(5) Uani d . 1 . . C
C255 1.0972(2) 0.61689(19) 0.32165(13) 0.0209(5) Uani d . 1 . . C
C256 1.0944(2) 0.6437(2) 0.24588(14) 0.0217(5) Uani d . 1 . . C
C257 1.0025(2) 0.6444(2) 0.11460(14) 0.0225(5) Uani d . 1 . . C
C631 0.7412(2) 0.4561(2) 0.31593(14) 0.0236(5) Uani d . 1 . . C
C632 0.6289(3) 0.4348(2) 0.24965(15) 0.0305(6) Uani d . 1 . . C
C633 0.7836(3) 0.3369(2) 0.33841(16) 0.0300(6) Uani d . 1 . . C
C634 0.6727(3) 0.5286(2) 0.38463(15) 0.0296(6) Uani d . 1 . . C
C651 1.2204(2) 0.6555(2) 0.37934(14) 0.0239(5) Uani d . 1 . . C
C652 1.3332(3) 0.7181(2) 0.34047(15) 0.0279(5) Uani d . 1 . . C
C653 1.2917(3) 0.5506(2) 0.40860(17) 0.0321(6) Uani d . 1 . . C
C654 1.1696(3) 0.7406(2) 0.44770(15) 0.0307(6) Uani d . 1 . . C
H11A 0.9339 0.0464 -0.0703 0.059 Uiso calc R 1 . . H
H11B 0.8445 -0.0249 -0.1409 0.059 Uiso calc R 1 . . H
H11C 0.8599 -0.0725 -0.0583 0.059 Uiso calc R 1 . . H
H13A 0.3637 0.1971 -0.1559 0.052 Uiso calc R 1 . . H
H13B 0.5030 0.2235 -0.1979 0.052 Uiso calc R 1 . . H
H13C 0.4462 0.3161 -0.1303 0.052 Uiso calc R 1 . . H
H32A 0.9372 0.0116 0.2354 0.050 Uiso calc R 1 . . H
H32B 0.8683 -0.1123 0.2064 0.050 Uiso calc R 1 . . H
H32C 0.9955 -0.1007 0.2700 0.050 Uiso calc R 1 . . H
H33A 0.7255 -0.2106 0.2920 0.045 Uiso calc R 1 . . H
H33B 0.7058 -0.1555 0.3805 0.045 Uiso calc R 1 . . H
H33C 0.8549 -0.2032 0.3540 0.045 Uiso calc R 1 . . H
H34A 0.9709 -0.0145 0.4017 0.045 Uiso calc R 1 . . H
H34B 0.8268 0.0404 0.4311 0.045 Uiso calc R 1 . . H
H34C 0.9157 0.1024 0.3721 0.045 Uiso calc R 1 . . H
H52A 0.1515 0.2427 0.3805 0.041 Uiso calc R 1 . . H
H52B 0.1776 0.1686 0.2979 0.041 Uiso calc R 1 . . H
H52C 0.2589 0.2883 0.3230 0.041 Uiso calc R 1 . . H
H53A 0.3440 0.0062 0.4350 0.044 Uiso calc R 1 . . H
H53B 0.2332 -0.0029 0.3625 0.044 Uiso calc R 1 . . H
H53C 0.1988 0.0730 0.4432 0.044 Uiso calc R 1 . . H
H54A 0.4437 0.3032 0.4314 0.047 Uiso calc R 1 . . H
H54B 0.4733 0.1944 0.4772 0.047 Uiso calc R 1 . . H
H54C 0.3279 0.2609 0.4853 0.047 Uiso calc R 1 . . H
H152 0.7322 0.0290 0.1801 0.026 Uiso calc R 1 . . H
H154 0.6500 -0.0097 0.4265 0.033 Uiso d R 1 . . H
H156 0.3669 0.1877 0.2306 0.026 Uiso calc R 1 . . H
H157 0.4340 0.1907 0.1148 0.027 Uiso calc R 1 . . H
H21A 0.5544 0.5464 -0.0718 0.058 Uiso calc R 1 . . H
H21B 0.6298 0.4279 -0.0582 0.058 Uiso calc R 1 . . H
H21C 0.6335 0.4737 -0.1414 0.058 Uiso calc R 1 . . H
H23A 1.0324 0.8162 -0.1310 0.049 Uiso calc R 1 . . H
H23B 0.9642 0.7236 -0.1984 0.049 Uiso calc R 1 . . H
H23C 1.1106 0.6972 -0.1567 0.049 Uiso calc R 1 . . H
H32D 0.5488 0.3954 0.2678 0.046 Uiso calc R 1 . . H
H32E 0.6671 0.3865 0.2050 0.046 Uiso calc R 1 . . H
H32F 0.5990 0.5089 0.2338 0.046 Uiso calc R 1 . . H
H33D 0.8552 0.3471 0.3810 0.045 Uiso calc R 1 . . H
H33E 0.8208 0.2895 0.2931 0.045 Uiso calc R 1 . . H
H33F 0.7019 0.2984 0.3555 0.045 Uiso calc R 1 . . H
H34D 0.6358 0.6000 0.3676 0.044 Uiso calc R 1 . . H
H34E 0.7422 0.5478 0.4276 0.044 Uiso calc R 1 . . H
H34F 0.5964 0.4842 0.4024 0.044 Uiso calc R 1 . . H
H52D 1.2921 0.7844 0.3186 0.042 Uiso calc R 1 . . H
H52E 1.3724 0.6648 0.2986 0.042 Uiso calc R 1 . . H
H52F 1.4073 0.7452 0.3794 0.042 Uiso calc R 1 . . H
H53D 1.3717 0.5767 0.4437 0.048 Uiso calc R 1 . . H
H53E 1.3238 0.4984 0.3640 0.048 Uiso calc R 1 . . H
H53F 1.2253 0.5098 0.4368 0.048 Uiso calc R 1 . . H
H54D 1.2476 0.7619 0.4853 0.046 Uiso calc R 1 . . H
H54E 1.0958 0.7040 0.4734 0.046 Uiso calc R 1 . . H
H54F 1.1331 0.8102 0.4279 0.046 Uiso calc R 1 . . H
H252 0.7965 0.5286 0.1795 0.025 Uiso calc R 1 . . H
H254 0.9094 0.4897 0.4249 0.036 Uiso d R 1 . . H
H256 1.1701 0.6863 0.2301 0.026 Uiso calc R 1 . . H
H257 1.0846 0.6899 0.1144 0.027 Uiso calc R 1 . . H

loop_
_atom_site_aniso_label
_atom_site_aniso_U_11
_atom_site_aniso_U_22
_atom_site_aniso_U_33
_atom_site_aniso_U_12
_atom_site_aniso_U_13
_atom_site_aniso_U_23
O12 0.0445(11) 0.0478(12) 0.0242(10) -0.0030(9) 0.0062(8) 0.0073(9)
O14 0.0399(11) 0.0439(12) 0.0262(10) 0.0153(9) 0.0019(8) 0.0101(8)
O16 0.0377(10) 0.0417(11) 0.0279(10) 0.0135(8) 0.0086(8) 0.0106(8)
O154 0.0244(9) 0.0398(10) 0.0211(9) 0.0068(7) 0.0009(7) 0.0117(7)
N11 0.0286(11) 0.0287(11) 0.0234(11) 0.0019(9) 0.0049(8) 0.0031(9)
N13 0.0344(12) 0.0250(11) 0.0223(11) -0.0023(9) -0.0041(9) 0.0058(8)
C11 0.0380(15) 0.0505(18) 0.0300(15) 0.0125(13) 0.0118(12) 0.0038(13)
C12 0.0347(14) 0.0315(14) 0.0184(12) -0.0082(11) 0.0036(10) 0.0023(10)
C13 0.0483(16) 0.0333(14) 0.0231(13) -0.0030(12) -0.0064(12) 0.0090(11)
C14 0.0310(13) 0.0218(12) 0.0255(13) 0.0015(10) 0.0002(10) 0.0008(10)
C15 0.0262(12) 0.0193(11) 0.0230(12) -0.0007(9) 0.0015(9) 0.0032(9)
C16 0.0325(13) 0.0235(12) 0.0222(13) -0.0022(10) 0.0037(10) 0.0038(10)
C151 0.0240(12) 0.0197(11) 0.0229(12) -0.0020(9) -0.0015(9) 0.0023(9)
C152 0.0237(12) 0.0184(11) 0.0234(12) 0.0005(9) 0.0041(9) 0.0006(9)
C153 0.0223(11) 0.0182(11) 0.0217(12) -0.0027(9) -0.0008(9) 0.0023(9)
C154 0.0241(12) 0.0202(11) 0.0198(12) -0.0021(9) -0.0003(9) 0.0046(9)
C155 0.0227(11) 0.0207(11) 0.0227(12) -0.0036(9) -0.0016(9) 0.0034(9)
C156 0.0217(11) 0.0198(11) 0.0235(12) 0.0021(9) 0.0001(9) 0.0035(9)
C157 0.0261(12) 0.0214(12) 0.0210(12) 0.0017(9) -0.0007(9) 0.0032(9)
C531 0.0234(12) 0.0241(12) 0.0259(13) 0.0023(9) 0.0012(9) 0.0049(10)
C532 0.0287(13) 0.0386(15) 0.0343(15) 0.0107(11) 0.0052(11) 0.0095(12)
C533 0.0325(14) 0.0252(13) 0.0332(15) 0.0050(10) -0.0023(11) 0.0068(11)
C534 0.0231(12) 0.0320(14) 0.0338(15) 0.0013(10) -0.0006(10) 0.0046(11)
C551 0.0212(11) 0.0259(12) 0.0224(12) 0.0024(9) 0.0002(9) 0.0056(10)
C552 0.0247(12) 0.0329(14) 0.0254(13) 0.0071(10) 0.0040(10) 0.0062(11)
C553 0.0246(12) 0.0347(14) 0.0308(14) -0.0017(11) 0.0025(10) 0.0098(11)
C554 0.0313(14) 0.0331(14) 0.0284(14) 0.0018(11) 0.0009(11) -0.0028(11)
O22 0.0427(11) 0.0488(12) 0.0227(10) 0.0029(9) -0.0067(8) 0.0087(8)
O24 0.0383(11) 0.0477(12) 0.0248(10) -0.0134(9) -0.0014(8) 0.0100(8)
O26 0.0344(10) 0.0428(11) 0.0265(10) -0.0139(8) -0.0050(8) 0.0110(8)
O254 0.0320(10) 0.0394(10) 0.0207(9) -0.0048(8) 0.0008(7) 0.0115(8)
N21 0.0275(11) 0.0275(11) 0.0217(11) -0.0004(8) -0.0038(8) 0.0021(8)
N23 0.0330(11) 0.0264(11) 0.0198(10) 0.0024(9) 0.0024(8) 0.0071(8)
C21 0.0359(15) 0.0494(18) 0.0286(15) -0.0097(13) -0.0083(12) 0.0034(13)
C22 0.0323(13) 0.0284(13) 0.0188(12) 0.0071(10) -0.0011(10) 0.0032(10)
C23 0.0460(16) 0.0333(14) 0.0220(13) 0.0031(12) 0.0078(11) 0.0103(11)
C24 0.0295(13) 0.0262(13) 0.0215(12) 0.0007(10) 0.0011(10) 0.0037(10)
C25 0.0271(12) 0.0230(12) 0.0197(12) 0.0028(10) -0.0017(9) 0.0042(9)
C26 0.0306(13) 0.0236(12) 0.0214(12) 0.0006(10) -0.0031(10) 0.0047(10)
C251 0.0242(12) 0.0178(11) 0.0213(12) 0.0006(9) -0.0001(9) 0.0025(9)
C252 0.0227(11) 0.0182(11) 0.0206(12) 0.0018(9) -0.0019(9) 0.0014(9)
C253 0.0216(11) 0.0187(11) 0.0227(12) 0.0023(9) 0.0008(9) 0.0024(9)
C254 0.0258(12) 0.0242(12) 0.0160(11) 0.0013(9) 0.0014(9) 0.0041(9)
C255 0.0243(12) 0.0182(11) 0.0203(12) 0.0043(9) 0.0009(9) 0.0029(9)
C256 0.0219(11) 0.0214(12) 0.0221(12) 0.0007(9) 0.0027(9) 0.0031(9)
C257 0.0243(12) 0.0207(11) 0.0229(12) -0.0005(9) 0.0013(9) 0.0041(9)
C631 0.0246(12) 0.0234(12) 0.0236(12) -0.0013(9) 0.0009(9) 0.0057(10)
C632 0.0278(13) 0.0350(14) 0.0299(14) -0.0095(11) -0.0013(10) 0.0102(11)
C633 0.0346(14) 0.0256(13) 0.0309(14) -0.0054(11) 0.0036(11) 0.0075(11)
C634 0.0269(13) 0.0313(14) 0.0311(14) -0.0016(10) 0.0034(10) 0.0053(11)
C651 0.0235(12) 0.0285(13) 0.0198(12) -0.0007(10) -0.0013(9) 0.0044(10)
C652 0.0257(12) 0.0331(14) 0.0247(13) -0.0054(10) -0.0033(10) 0.0048(11)
C653 0.0249(13) 0.0360(15) 0.0368(16) 0.0008(11) -0.0031(11) 0.0122(12)
C654 0.0334(14) 0.0340(14) 0.0235(13) -0.0033(11) -0.0010(10) 0.0003(11)

loop_
_atom_type_symbol
_atom_type_description
_atom_type_scat_dispersion_real
_atom_type_scat_dispersion_imag
_atom_type_scat_source
C C 0.0033 0.0016 'International Tables Vol C Tables 4.2.6.8 and 6.1.1.4'
H H 0.0000 0.0000 'International Tables Vol C Tables 4.2.6.8 and 6.1.1.4'
N N 0.0061 0.0033 'International Tables Vol C Tables 4.2.6.8 and 6.1.1.4'
O O 0.0106 0.0060 'International Tables Vol C Tables 4.2.6.8 and 6.1.1.4'

loop_
_geom_angle_atom_site_label_1
_geom_angle_atom_site_label_2
_geom_angle_atom_site_label_3
_geom_angle
_geom_angle_publ_flag
C12 N11 C16 125.2(2) no
C12 N11 C11 116.7(2) no
C16 N11 C11 117.2(2) no
N11 C11 H11A 109.5 no
N11 C11 H11B 109.5 no
H11A C11 H11B 109.5 no
N11 C11 H11C 109.5 no
H11A C11 H11C 109.5 no
H11B C11 H11C 109.5 no
O12 C12 N11 122.2(2) no
O12 C12 N13 121.0(2) no
N11 C12 N13 116.8(2) no
C14 N13 C12 124.4(2) no
C14 N13 C13 117.0(2) no
C12 N13 C13 118.6(2) no
N13 C13 H13A 109.5 no
N13 C13 H13B 109.5 no
H13A C13 H13B 109.5 no
N13 C13 H13C 109.5 no
H13A C13 H13C 109.5 no
H13B C13 H13C 109.5 no
O14 C14 N13 119.4(2) no
O14 C14 C15 123.7(2) no
N13 C14 C15 117.0(2) no
C157 C15 C16 128.0(2) no
C157 C15 C14 113.2(2) no
C16 C15 C14 118.8(2) no
O16 C16 N11 119.0(2) no
O16 C16 C15 124.6(2) no
N11 C16 C15 116.4(2) no
C15 C157 C151 138.5(2) no
C15 C157 H157 110.7 no
C151 C157 H157 110.7 no
C152 C151 C156 118.6(2) no
C152 C151 C157 127.1(2) no
C156 C151 C157 114.3(2) no
C153 C152 C151 121.7(2) no
C153 C152 H152 119.1 no
C151 C152 H152 119.1 no
C152 C153 C154 117.3(2) no
C152 C153 C531 120.4(2) no
C154 C153 C531 122.3(2) no
C532 C531 C153 111.6(2) no
C532 C531 C533 107.0(2) no
C153 C531 C533 111.14(19) no
C532 C531 C534 106.3(2) no
C153 C531 C534 110.59(19) no
C533 C531 C534 110.1(2) no
C531 C532 H32A 109.5 no
C531 C532 H32B 109.5 no
H32A C532 H32B 109.5 no
C531 C532 H32C 109.5 no
H32A C532 H32C 109.5 no
H32B C532 H32C 109.5 no
C531 C533 H33A 109.5 no
C531 C533 H33B 109.5 no
H33A C533 H33B 109.5 no
C531 C533 H33C 109.5 no
H33A C533 H33C 109.5 no
H33B C533 H33C 109.5 no
C531 C534 H34A 109.5 no
C531 C534 H34B 109.5 no
H34A C534 H34B 109.5 no
C531 C534 H34C 109.5 no
H34A C534 H34C 109.5 no
H34B C534 H34C 109.5 no
O154 C154 C153 121.2(2) no
O154 C154 C155 115.8(2) no
C153 C154 C155 123.0(2) no
C154 O154 H154 110.8 no
C156 C155 C154 116.7(2) no
C156 C155 C551 121.2(2) no
C154 C155 C551 122.0(2) no
C554 C551 C552 107.9(2) no
C554 C551 C155 110.38(19) no
C552 C551 C155 111.81(19) no
C554 C551 C553 110.1(2) no
C552 C551 C553 106.50(19) no
C155 C551 C553 110.1(2) no
C551 C552 H52A 109.5 no
C551 C552 H52B 109.5 no
H52A C552 H52B 109.5 no
C551 C552 H52C 109.5 no
H52A C552 H52C 109.5 no
H52B C552 H52C 109.5 no
C551 C553 H53A 109.5 no
C551 C553 H53B 109.5 no
H53A C553 H53B 109.5 no
C551 C553 H53C 109.5 no
H53A C553 H53C 109.5 no
H53B C553 H53C 109.5 no
C551 C554 H54A 109.5 no
C551 C554 H54B 109.5 no
H54A C554 H54B 109.5 no
C551 C554 H54C 109.5 no
H54A C554 H54C 109.5 no
H54B C554 H54C 109.5 no
C155 C156 C151 122.7(2) no
C155 C156 H156 118.7 no
C151 C156 H156 118.7 no
C22 N21 C26 125.4(2) no
C22 N21 C21 116.5(2) no
C26 N21 C21 117.2(2) no
N21 C21 H21A 109.5 no
N21 C21 H21B 109.5 no
H21A C21 H21B 109.5 no
N21 C21 H21C 109.5 no
H21A C21 H21C 109.5 no
H21B C21 H21C 109.5 no
O22 C22 N21 122.1(2) no
O22 C22 N23 121.5(2) no
N21 C22 N23 116.4(2) no
C24 N23 C22 124.5(2) no
C24 N23 C23 117.3(2) no
C22 N23 C23 118.1(2) no
N23 C23 H23A 109.5 no
N23 C23 H23B 109.5 no
H23A C23 H23B 109.5 no
N23 C23 H23C 109.5 no
H23A C23 H23C 109.5 no
H23B C23 H23C 109.5 no
O24 C24 N23 119.3(2) no
O24 C24 C25 123.5(2) no
N23 C24 C25 117.1(2) no
C257 C25 C26 127.7(2) no
C257 C25 C24 113.4(2) no
C26 C25 C24 118.9(2) no
O26 C26 N21 118.8(2) no
O26 C26 C25 125.1(2) no
N21 C26 C25 116.1(2) no
C25 C257 C251 138.5(2) no
C25 C257 H257 110.7 no
C251 C257 H257 110.7 no
C252 C251 C256 118.3(2) no
C252 C251 C257 127.2(2) no
C256 C251 C257 114.5(2) no
C253 C252 C251 122.0(2) no
C253 C252 H252 119.0 no
C251 C252 H252 119.0 no
C252 C253 C254 117.4(2) no
C252 C253 C631 120.5(2) no
C254 C253 C631 122.1(2) no
C632 C631 C634 106.6(2) no
C632 C631 C253 111.53(19) no
C634 C631 C253 110.12(19) no
C632 C631 C633 107.1(2) no
C634 C631 C633 110.2(2) no
C253 C631 C633 111.14(19) no
C631 C632 H32D 109.5 no
C631 C632 H32E 109.5 no
H32D C632 H32E 109.5 no
C631 C632 H32F 109.5 no
H32D C632 H32F 109.5 no
H32E C632 H32F 109.5 no
C631 C633 H33D 109.5 no
C631 C633 H33E 109.5 no
H33D C633 H33E 109.5 no
C631 C633 H33F 109.5 no
H33D C633 H33F 109.5 no
H33E C633 H33F 109.5 no
C631 C634 H34D 109.5 no
C631 C634 H34E 109.5 no
H34D C634 H34E 109.5 no
C631 C634 H34F 109.5 no
H34D C634 H34F 109.5 no
H34E C634 H34F 109.5 no
O254 C254 C253 118.9(2) no
O254 C254 C255 118.3(2) no
C253 C254 C255 122.8(2) no
C254 O254 H254 112.0 no
C256 C255 C254 116.8(2) no
C256 C255 C651 120.7(2) no
C254 C255 C651 122.5(2) no
C652 C651 C653 106.1(2) no
C652 C651 C654 107.1(2) no
C653 C651 C654 111.2(2) no
C652 C651 C255 111.66(19) no
C653 C651 C255 110.7(2) no
C654 C651 C255 109.96(19) no
C651 C652 H52D 109.5 no
C651 C652 H52E 109.5 no
H52D C652 H52E 109.5 no
C651 C652 H52F 109.5 no
H52D C652 H52F 109.5 no
H52E C652 H52F 109.5 no
C651 C653 H53D 109.5 no
C651 C653 H53E 109.5 no
H53D C653 H53E 109.5 no
C651 C653 H53F 109.5 no
H53D C653 H53F 109.5 no
H53E C653 H53F 109.5 no
C651 C654 H54D 109.5 no
C651 C654 H54E 109.5 no
H54D C654 H54E 109.5 no
C651 C654 H54F 109.5 no
H54D C654 H54F 109.5 no
H54E C654 H54F 109.5 no
C255 C256 C251 122.8(2) no
C255 C256 H256 118.6 no
C251 C256 H256 118.6 no

loop_
_geom_bond_atom_site_label_1
_geom_bond_atom_site_label_2
_geom_bond_site_symmetry_2
_geom_bond_distance
_geom_bond_publ_flag
N11 C12 . 1.376(3) no
N11 C16 . 1.387(3) no
N11 C11 . 1.465(3) no
C11 H11A . 0.98 no
C11 H11B . 0.98 no
C11 H11C . 0.98 no
C12 O12 . 1.219(3) no
C12 N13 . 1.389(3) no
N13 C14 . 1.385(3) no
N13 C13 . 1.466(3) no
C13 H13A . 0.98 no
C13 H13B . 0.98 no
C13 H13C . 0.98 no
C14 O14 . 1.217(3) no
C14 C15 . 1.485(3) no
C15 C157 . 1.364(3) no
C15 C16 . 1.465(3) no
C16 O16 . 1.223(3) no
C157 C151 . 1.457(3) no
C157 H157 . 0.95 no
C151 C152 . 1.396(3) no
C151 C156 . 1.401(3) no
C152 C153 . 1.396(3) no
C152 H152 . 0.95 no
C153 C154 . 1.406(3) no
C153 C531 . 1.540(3) no
C531 C532 . 1.531(4) no
C531 C533 . 1.548(3) no
C531 C534 . 1.548(3) no
C532 H32A . 0.98 no
C532 H32B . 0.98 no
C532 H32C . 0.98 no
C533 H33A . 0.98 no
C533 H33B . 0.98 no
C533 H33C . 0.98 no
C534 H34A . 0.98 no
C534 H34B . 0.98 no
C534 H34C . 0.98 no
C154 O154 . 1.367(3) no
C154 C155 . 1.414(3) no
O154 H154 . 0.8395 no
C155 C156 . 1.382(3) no
C155 C551 . 1.537(3) no
C551 C554 . 1.532(3) no
C551 C552 . 1.533(3) no
C551 C553 . 1.545(3) no
C552 H52A . 0.98 no
C552 H52B . 0.98 no
C552 H52C . 0.98 no
C553 H53A . 0.98 no
C553 H53B . 0.98 no
C553 H53C . 0.98 no
C554 H54A . 0.98 no
C554 H54B . 0.98 no
C554 H54C . 0.98 no
C156 H156 . 0.95 no
N21 C22 . 1.383(3) no
N21 C26 . 1.389(3) no
N21 C21 . 1.468(3) no
C21 H21A . 0.98 no
C21 H21B . 0.98 no
C21 H21C . 0.98 no
C22 O22 . 1.216(3) no
C22 N23 . 1.390(3) no
N23 C24 . 1.380(3) no
N23 C23 . 1.466(3) no
C23 H23A . 0.98 no
C23 H23B . 0.98 no
C23 H23C . 0.98 no
C24 O24 . 1.224(3) no
C24 C25 . 1.486(3) no
C25 C257 . 1.367(3) no
C25 C26 . 1.462(3) no
C26 O26 . 1.217(3) no
C257 C251 . 1.453(3) no
C257 H257 . 0.95 no
C251 C252 . 1.397(3) no
C251 C256 . 1.400(3) no
C252 C253 . 1.393(3) no
C252 H252 . 0.95 no
C253 C254 . 1.406(3) no
C253 C631 . 1.540(3) no
C631 C632 . 1.534(3) no
C631 C634 . 1.539(4) no
C631 C633 . 1.543(3) no
C632 H32D . 0.98 no
C632 H32E . 0.98 no
C632 H32F . 0.98 no
C633 H33D . 0.98 no
C633 H33E . 0.98 no
C633 H33F . 0.98 no
C634 H34D . 0.98 no
C634 H34E . 0.98 no
C634 H34F . 0.98 no
C254 O254 . 1.369(3) no
C254 C255 . 1.412(3) no
O254 H254 . 0.8394 no
C255 C256 . 1.385(3) no
C255 C651 . 1.542(3) no
C651 C652 . 1.534(3) no
C651 C653 . 1.534(3) no
C651 C654 . 1.539(4) no
C652 H52D . 0.98 no
C652 H52E . 0.98 no
C652 H52F . 0.98 no
C653 H53D . 0.98 no
C653 H53E . 0.98 no
C653 H53F . 0.98 no
C654 H54D . 0.98 no
C654 H54E . 0.98 no
C654 H54F . 0.98 no
C256 H256 . 0.95 no

loop_
_geom_torsion_atom_site_label_1
_geom_torsion_atom_site_label_2
_geom_torsion_atom_site_label_3
_geom_torsion_atom_site_label_4
_geom_torsion
_geom_torsion_publ_flag
C16 N11 C12 O12 167.0(2) no
C11 N11 C12 O12 -1.4(4) no
C16 N11 C12 N13 -15.3(3) no
C11 N11 C12 N13 176.3(2) no
O12 C12 N13 C14 -174.9(2) no
N11 C12 N13 C14 7.4(3) no
O12 C12 N13 C13 6.7(4) no
N11 C12 N13 C13 -171.0(2) no
C12 N13 C14 O14 -177.7(2) no
C13 N13 C14 O14 0.7(3) no
C12 N13 C14 C15 2.1(3) no
C13 N13 C14 C15 -179.5(2) no
O14 C14 C15 C157 -3.9(3) no
N13 C14 C15 C157 176.2(2) no
O14 C14 C15 C16 175.0(2) no
N13 C14 C15 C16 -4.9(3) no
C12 N11 C16 O16 -168.9(2) no
C11 N11 C16 O16 -0.6(3) no
C12 N11 C16 C15 12.4(3) no
C11 N11 C16 C15 -179.3(2) no
C157 C15 C16 O16 -1.6(4) no
C14 C15 C16 O16 179.7(2) no
C157 C15 C16 N11 177.0(2) no
C14 C15 C16 N11 -1.8(3) no
C16 C15 C157 C151 -1.2(5) no
C14 C15 C157 C151 177.6(3) no
C15 C157 C151 C152 4.5(5) no
C15 C157 C151 C156 -175.2(3) no
C156 C151 C152 C153 1.1(3) no
C157 C151 C152 C153 -178.6(2) no
C151 C152 C153 C154 1.0(3) no
C151 C152 C153 C531 -178.8(2) no
C152 C153 C531 C532 2.5(3) no
C154 C153 C531 C532 -177.3(2) no
C152 C153 C531 C533 -116.9(2) no
C154 C153 C531 C533 63.4(3) no
C152 C153 C531 C534 120.6(2) no
C154 C153 C531 C534 -59.2(3) no
C152 C153 C154 O154 178.9(2) no
C531 C153 C154 O154 -1.3(3) no
C152 C153 C154 C155 -2.5(3) no
C531 C153 C154 C155 177.3(2) no
O154 C154 C155 C156 -179.52(19) no
C153 C154 C155 C156 1.8(3) no
O154 C154 C155 C551 0.9(3) no
C153 C154 C155 C551 -177.7(2) no
C156 C155 C551 C554 -117.9(2) no
C154 C155 C551 C554 61.7(3) no
C156 C155 C551 C552 2.2(3) no
C154 C155 C551 C552 -178.2(2) no
C156 C155 C551 C553 120.4(2) no
C154 C155 C551 C553 -60.1(3) no
C154 C155 C156 C151 0.4(3) no
C551 C155 C156 C151 180.0(2) no
C152 C151 C156 C155 -1.8(3) no
C157 C151 C156 C155 177.9(2) no
C26 N21 C22 O22 -166.8(2) no
C21 N21 C22 O22 1.8(4) no
C26 N21 C22 N23 14.9(4) no
C21 N21 C22 N23 -176.6(2) no
O22 C22 N23 C24 175.0(2) no
N21 C22 N23 C24 -6.6(4) no
O22 C22 N23 C23 -7.1(4) no
N21 C22 N23 C23 171.3(2) no
C22 N23 C24 O24 177.5(2) no
C23 N23 C24 O24 -0.4(4) no
C22 N23 C24 C25 -2.6(4) no
C23 N23 C24 C25 179.5(2) no
O24 C24 C25 C257 3.7(4) no
N23 C24 C25 C257 -176.2(2) no
O24 C24 C25 C26 -175.3(2) no
N23 C24 C25 C26 4.8(3) no
C22 N21 C26 O26 169.1(2) no
C21 N21 C26 O26 0.6(4) no
C22 N21 C26 C25 -12.5(4) no
C21 N21 C26 C25 179.0(2) no
C257 C25 C26 O26 1.6(4) no
C24 C25 C26 O26 -179.6(2) no
C257 C25 C26 N21 -176.7(2) no
C24 C25 C26 N21 2.1(3) no
C26 C25 C257 C251 1.1(5) no
C24 C25 C257 C251 -177.7(3) no
C25 C257 C251 C252 -4.6(5) no
C25 C257 C251 C256 175.5(3) no
C256 C251 C252 C253 -1.0(3) no
C257 C251 C252 C253 179.0(2) no
C251 C252 C253 C254 -0.4(3) no
C251 C252 C253 C631 179.2(2) no
C252 C253 C631 C632 -1.8(3) no
C254 C253 C631 C632 177.8(2) no
C252 C253 C631 C634 -119.9(2) no
C254 C253 C631 C634 59.6(3) no
C252 C253 C631 C633 117.6(2) no
C254 C253 C631 C633 -62.8(3) no
C252 C253 C254 O254 -179.3(2) no
C631 C253 C254 O254 1.1(3) no
C252 C253 C254 C255 1.5(3) no
C631 C253 C254 C255 -178.1(2) no
O254 C254 C255 C256 179.7(2) no
C253 C254 C255 C256 -1.1(3) no
O254 C254 C255 C651 -0.9(3) no
C253 C254 C255 C651 178.4(2) no
C256 C255 C651 C652 -2.6(3) no
C254 C255 C651 C652 177.9(2) no
C256 C255 C651 C653 -120.6(2) no
C254 C255 C651 C653 60.0(3) no
C256 C255 C651 C654 116.1(2) no
C254 C255 C651 C654 -63.3(3) no
C254 C255 C256 C251 -0.5(3) no
C651 C255 C256 C251 -179.9(2) no
C252 C251 C256 C255 1.5(3) no
C257 C251 C256 C255 -178.5(2) no

loop_
_cod_related_entry_id
_cod_related_entry_database
_cod_related_entry_code
1 ChemSpider 4594685
